data_7236910
loop_
_publ_author_name
'Yadav, Ashok'
'Srivastava, Anant Kumar'
'Kulkarni, Priyangi'
'Divya, Pillutla'
'Steiner, Alexander'
'Praveenkumar, B.'
'Boomishankar, Ramamoorthy'

_publ_section_title
;
 Anion-induced ferroelectric polarization in a luminescent metal--organic
 cage compound
;
_journal_issue 40
_journal_name_full 'J. Mater. Chem. C'
_journal_page_first 10624
_journal_paper_doi 10.1039/C7TC03375C
_journal_volume 5
_journal_year 2017
_chemical_formula_sum 'C16 H19 N6 O P S'
_chemical_formula_weight 374.40
_space_group_IT_number 2
_space_group_name_Hall '-P 1'
_space_group_name_H-M_alt 'P -1'
_symmetry_cell_setting triclinic
_symmetry_space_group_name_H-M 'P -1'
_atom_sites_solution_hydrogens geom
_atom_sites_solution_primary direct
_atom_sites_solution_secondary difmap
_audit_creation_method SHELXL-97
_audit_update_record
;
2017-01-19 deposited with the CCDC.
2017-09-29 downloaded from the CCDC.
;
_cell_angle_alpha 85.097(3)
_cell_angle_beta 84.907(3)
_cell_angle_gamma 63.265(3)
_cell_formula_units_Z 2
_cell_length_a 8.9365(14)
_cell_length_b 9.6625(15)
_cell_length_c 11.8541(18)
_cell_measurement_reflns_used 8073
_cell_measurement_temperature 100(2)
_cell_measurement_theta_max 28.31
_cell_measurement_theta_min 2.56
_cell_volume 909.4(2)
_computing_cell_refinement 'Bruker SAINT'
_computing_data_collection 'Bruker APEX2'
_computing_data_reduction 'Bruker SAINT'
_computing_structure_refinement 'SHELXL-97 (Sheldrick, 2008)'
_computing_structure_solution 'SHELXS-97 (Sheldrick, 2008)'
_diffrn_ambient_temperature 100(2)
_diffrn_measured_fraction_theta_full 0.997
_diffrn_measured_fraction_theta_max 0.997
_diffrn_measurement_device_type 'Bruker Smart Apex Duo'
_diffrn_measurement_method 'Omega and Phi Scans'
_diffrn_radiation_monochromator graphite
_diffrn_radiation_source 'fine-focus sealed tube'
_diffrn_radiation_type MoK\a
_diffrn_radiation_wavelength 0.71073
_diffrn_reflns_av_R_equivalents 0.0289
_diffrn_reflns_av_sigmaI/netI 0.0249
_diffrn_reflns_limit_h_max 11
_diffrn_reflns_limit_h_min -11
_diffrn_reflns_limit_k_max 12
_diffrn_reflns_limit_k_min -12
_diffrn_reflns_limit_l_max 15
_diffrn_reflns_limit_l_min -15
_diffrn_reflns_number 17123
_diffrn_reflns_theta_full 28.33
_diffrn_reflns_theta_max 28.33
_diffrn_reflns_theta_min 2.36
_exptl_absorpt_coefficient_mu 0.283
_exptl_absorpt_correction_T_max 0.7457
_exptl_absorpt_correction_T_min 0.6772
_exptl_absorpt_correction_type multi-scan
_exptl_absorpt_process_details SADABS
_exptl_crystal_colour colourless
_exptl_crystal_density_diffrn 1.367
_exptl_crystal_density_method 'not measured'
_exptl_crystal_description prism
_exptl_crystal_F_000 392
_exptl_crystal_preparation ', Luminescent'
_exptl_crystal_size_max 0.1
_exptl_crystal_size_mid 0.07
_exptl_crystal_size_min 0.06
_refine_diff_density_max 0.562
_refine_diff_density_min -0.537
_refine_diff_density_rms 0.051
_refine_ls_extinction_method none
_refine_ls_goodness_of_fit_ref 1.036
_refine_ls_hydrogen_treatment constr
_refine_ls_matrix_type full
_refine_ls_number_parameters 228
_refine_ls_number_reflns 4512
_refine_ls_number_restraints 0
_refine_ls_restrained_S_all 1.036
_refine_ls_R_factor_all 0.0359
_refine_ls_R_factor_gt 0.0310
_refine_ls_shift/su_max 0.001
_refine_ls_shift/su_mean 0.000
_refine_ls_structure_factor_coef Fsqd
_refine_ls_weighting_details 'calc w=1/[\s^2^(Fo^2^)+(0.0371P)^2^+0.5428P] where P=(Fo^2^+2Fc^2^)/3'
_refine_ls_weighting_scheme calc
_refine_ls_wR_factor_gt 0.0798
_refine_ls_wR_factor_ref 0.0832
_reflns_number_gt 4026
_reflns_number_total 4512
_reflns_threshold_expression >2sigma(I)
_cod_data_source_file c7tc03375c4.cif
_cod_data_source_block trial2
_cod_depositor_comments
;
The following automatic conversions were performed:

data item '_symmetry_cell_setting' value 'Triclinic' was changed to
'triclinic' in accordance with the
/home/saulius/struct/COD-crude-data/automatic-downloads/DataCite-retrospective/RSC/depositions/lib/dictionaries/cif_core.dic
dictionary named 'cif_core.dic' version 2.4.2 last updated on
2011-04-26.

Automatic conversion script
Id: cif_fix_values 6909 2019-04-08 15:41:33Z antanas 
;
_cod_original_sg_symbol_H-M P-1
_cod_database_code 7236910

loop_
_symmetry_equiv_pos_as_xyz
'x, y, z'
'-x, -y, -z'

loop_
_atom_site_label
_atom_site_type_symbol
_atom_site_fract_x
_atom_site_fract_y
_atom_site_fract_z
_atom_site_U_iso_or_equiv
_atom_site_adp_type
_atom_site_occupancy
_atom_site_symmetry_multiplicity
_atom_site_calc_flag
_atom_site_refinement_flags
S1 S 0.63126(4) 1.04352(4) 0.71377(3) 0.01690(9) Uani 1 1 d .
P1 P 0.68799(4) 0.82523(4) 0.70945(3) 0.01140(8) Uani 1 1 d .
N13 N 1.07864(15) 0.64395(13) 1.03706(10) 0.0185(2) Uani 1 1 d .
N1 N 0.84568(13) 0.69757(13) 0.78484(9) 0.0133(2) Uani 1 1 d .
H1 H 0.9190 0.6143 0.7507 0.016 Uiso 1 1 calc R
N2 N 0.53219(13) 0.78463(13) 0.75871(9) 0.0135(2) Uani 1 1 d .
H2 H 0.5562 0.7047 0.8075 0.016 Uiso 1 1 calc R
N23 N 0.16598(14) 1.03489(13) 0.59313(10) 0.0187(2) Uani 1 1 d .
N3 N 0.74873(14) 0.76584(12) 0.57858(9) 0.0136(2) Uani 1 1 d .
H3 H 0.7773 0.8271 0.5321 0.016 Uiso 1 1 calc R
N33 N 0.84903(16) 0.48151(15) 0.36364(10) 0.0226(3) Uani 1 1 d .
C14 C 0.9537(2) 0.71513(17) 1.11440(12) 0.0221(3) Uani 1 1 d .
H14 H 0.9810 0.7166 1.1898 0.026 Uiso 1 1 calc R
C12 C 1.03820(16) 0.64188(15) 0.93133(11) 0.0144(2) Uani 1 1 d .
H12 H 1.1264 0.5915 0.8762 0.017 Uiso 1 1 calc R
C11 C 0.87287(16) 0.71005(14) 0.89775(10) 0.0132(2) Uani 1 1 d .
C21 C 0.36462(16) 0.86764(14) 0.72875(11) 0.0132(2) Uani 1 1 d .
C22 C 0.32387(16) 0.95227(15) 0.62480(11) 0.0168(3) Uani 1 1 d .
H22 H 0.4128 0.9511 0.5740 0.020 Uiso 1 1 calc R
C24 C 0.04150(17) 1.03169(15) 0.66371(12) 0.0182(3) Uani 1 1 d .
H24 H -0.0708 1.0883 0.6417 0.022 Uiso 1 1 calc R
C26 C 0.23374(16) 0.86648(15) 0.80167(11) 0.0150(2) Uani 1 1 d .
H26 H 0.2559 0.8105 0.8730 0.018 Uiso 1 1 calc R
C31 C 0.76158(15) 0.63230(14) 0.53046(10) 0.0131(2) Uani 1 1 d .
C32 C 0.82874(17) 0.60417(16) 0.41897(11) 0.0181(3) Uani 1 1 d .
H32 H 0.8621 0.6768 0.3801 0.022 Uiso 1 1 calc R
C34 C 0.79716(18) 0.38148(17) 0.41769(12) 0.0218(3) Uani 1 1 d .
H34 H 0.8082 0.2950 0.3789 0.026 Uiso 1 1 calc R
C35 C 0.72822(19) 0.39971(16) 0.52786(12) 0.0217(3) Uani 1 1 d .
H35 H 0.6917 0.3274 0.5634 0.026 Uiso 1 1 calc R
C36 C 0.71278(19) 0.52474(16) 0.58618(12) 0.0203(3) Uani 1 1 d .
H36 H 0.6697 0.5367 0.6628 0.024 Uiso 1 1 calc R
C15 C 0.7863(2) 0.78662(17) 1.08907(12) 0.0224(3) Uani 1 1 d .
H15 H 0.7012 0.8362 1.1462 0.027 Uiso 1 1 calc R
C16 C 0.74403(18) 0.78516(16) 0.97907(11) 0.0183(3) Uani 1 1 d .
H16 H 0.6301 0.8341 0.9597 0.022 Uiso 1 1 calc R
C1S C 0.5582(2) 0.3892(2) 0.85364(14) 0.0309(4) Uani 1 1 d .
H1S1 H 0.5104 0.3576 0.9228 0.046 Uiso 1 1 calc R
H1S2 H 0.6568 0.2990 0.8247 0.046 Uiso 1 1 calc R
H1S3 H 0.4741 0.4316 0.7963 0.046 Uiso 1 1 calc R
O1S O 0.60639(13) 0.50456(12) 0.87848(9) 0.0231(2) Uani 1 1 d .
H1S H 0.6980 0.4621 0.9101 0.035 Uiso 1 1 calc R
C25 C 0.07030(16) 0.94872(15) 0.76792(12) 0.0170(3) Uani 1 1 d .
H25 H -0.0209 0.9483 0.8155 0.020 Uiso 1 1 calc R

loop_
_atom_site_aniso_label
_atom_site_aniso_U_11
_atom_site_aniso_U_22
_atom_site_aniso_U_33
_atom_site_aniso_U_23
_atom_site_aniso_U_13
_atom_site_aniso_U_12
S1 0.01491(16) 0.01247(15) 0.02423(17) -0.00361(12) 0.00274(12) -0.00713(12)
P1 0.01096(15) 0.01176(15) 0.01217(15) -0.00147(11) 0.00070(11) -0.00578(12)
N13 0.0252(6) 0.0185(6) 0.0163(5) 0.0016(4) -0.0055(4) -0.0135(5)
N1 0.0125(5) 0.0141(5) 0.0113(5) -0.0033(4) 0.0003(4) -0.0039(4)
N2 0.0121(5) 0.0150(5) 0.0144(5) 0.0023(4) -0.0009(4) -0.0073(4)
N23 0.0150(5) 0.0190(6) 0.0223(6) 0.0036(4) -0.0011(4) -0.0085(5)
N3 0.0169(5) 0.0139(5) 0.0116(5) 0.0002(4) 0.0009(4) -0.0089(4)
N33 0.0253(6) 0.0232(6) 0.0173(6) -0.0069(5) 0.0034(5) -0.0090(5)
C14 0.0357(8) 0.0239(7) 0.0128(6) -0.0020(5) -0.0024(5) -0.0184(6)
C12 0.0173(6) 0.0142(6) 0.0138(6) 0.0009(4) -0.0006(5) -0.0093(5)
C11 0.0171(6) 0.0130(6) 0.0121(6) -0.0009(4) 0.0003(5) -0.0093(5)
C21 0.0131(6) 0.0122(5) 0.0161(6) -0.0026(4) 0.0002(5) -0.0069(5)
C22 0.0131(6) 0.0186(6) 0.0190(6) 0.0023(5) 0.0008(5) -0.0083(5)
C24 0.0135(6) 0.0157(6) 0.0258(7) 0.0012(5) -0.0006(5) -0.0072(5)
C26 0.0176(6) 0.0151(6) 0.0147(6) -0.0012(5) 0.0012(5) -0.0095(5)
C31 0.0109(5) 0.0141(6) 0.0126(5) -0.0007(4) -0.0022(4) -0.0039(5)
C32 0.0189(6) 0.0186(6) 0.0155(6) -0.0018(5) 0.0022(5) -0.0076(5)
C34 0.0229(7) 0.0192(7) 0.0229(7) -0.0086(5) 0.0000(5) -0.0080(6)
C35 0.0251(7) 0.0178(6) 0.0238(7) -0.0041(5) 0.0024(6) -0.0111(6)
C36 0.0286(7) 0.0180(6) 0.0155(6) -0.0037(5) 0.0046(5) -0.0120(6)
C15 0.0303(8) 0.0242(7) 0.0153(6) -0.0075(5) 0.0065(5) -0.0149(6)
C16 0.0193(6) 0.0199(6) 0.0168(6) -0.0048(5) 0.0034(5) -0.0099(5)
C1S 0.0416(9) 0.0349(9) 0.0273(8) -0.0018(6) -0.0020(7) -0.0268(8)
O1S 0.0261(5) 0.0212(5) 0.0264(5) 0.0054(4) -0.0081(4) -0.0145(4)
C25 0.0143(6) 0.0175(6) 0.0219(6) -0.0028(5) 0.0044(5) -0.0101(5)

loop_
_atom_type_symbol
_atom_type_description
_atom_type_scat_dispersion_real
_atom_type_scat_dispersion_imag
_atom_type_scat_source
C C 0.0033 0.0016 'International Tables Vol C Tables 4.2.6.8 and 6.1.1.4'
H H 0.0000 0.0000 'International Tables Vol C Tables 4.2.6.8 and 6.1.1.4'
N N 0.0061 0.0033 'International Tables Vol C Tables 4.2.6.8 and 6.1.1.4'
O O 0.0106 0.0060 'International Tables Vol C Tables 4.2.6.8 and 6.1.1.4'
P P 0.1023 0.0942 'International Tables Vol C Tables 4.2.6.8 and 6.1.1.4'
S S 0.1246 0.1234 'International Tables Vol C Tables 4.2.6.8 and 6.1.1.4'

loop_
_geom_angle_atom_site_label_1
_geom_angle_atom_site_label_2
_geom_angle_atom_site_label_3
_geom_angle
N2 P1 N3 109.78(6)
N2 P1 N1 101.74(6)
N3 P1 N1 102.75(6)
N2 P1 S1 112.96(4)
N3 P1 S1 110.54(4)
N1 P1 S1 118.26(4)
C12 N13 C14 117.96(12)
C11 N1 P1 126.28(9)
C11 N1 H1 116.9
P1 N1 H1 116.9
C21 N2 P1 125.23(9)
C21 N2 H2 117.4
P1 N2 H2 117.4
C24 N23 C22 117.88(12)
C31 N3 P1 129.88(9)
C31 N3 H3 115.1
P1 N3 H3 115.1
C32 N33 C34 117.76(12)
N13 C14 C15 122.77(13)
N13 C14 H14 118.6
C15 C14 H14 118.6
N13 C12 C11 123.45(12)
N13 C12 H12 118.3
C11 C12 H12 118.3
C16 C11 C12 117.92(12)
C16 C11 N1 123.76(12)
C12 C11 N1 118.31(11)
C26 C21 C22 117.95(12)
C26 C21 N2 120.74(11)
C22 C21 N2 121.30(11)
N23 C22 C21 123.48(12)
N23 C22 H22 118.3
C21 C22 H22 118.3
N23 C24 C25 122.62(12)
N23 C24 H24 118.7
C25 C24 H24 118.7
C25 C26 C21 118.72(12)
C25 C26 H26 120.6
C21 C26 H26 120.6
C36 C31 C32 117.18(12)
C36 C31 N3 124.76(12)
C32 C31 N3 118.06(12)
N33 C32 C31 124.14(13)
N33 C32 H32 117.9
C31 C32 H32 117.9
N33 C34 C35 122.41(13)
N33 C34 H34 118.8
C35 C34 H34 118.8
C34 C35 C36 119.47(13)
C34 C35 H35 120.3
C36 C35 H35 120.3
C35 C36 C31 118.98(13)
C35 C36 H36 120.5
C31 C36 H36 120.5
C14 C15 C16 119.36(13)
C14 C15 H15 120.3
C16 C15 H15 120.3
C15 C16 C11 118.53(13)
C15 C16 H16 120.7
C11 C16 H16 120.7
O1S C1S H1S1 109.5
O1S C1S H1S2 109.5
H1S1 C1S H1S2 109.5
O1S C1S H1S3 109.5
H1S1 C1S H1S3 109.5
H1S2 C1S H1S3 109.5
C1S O1S H1S 109.5
C26 C25 C24 119.31(12)
C26 C25 H25 120.3
C24 C25 H25 120.3

loop_
_geom_bond_atom_site_label_1
_geom_bond_atom_site_label_2
_geom_bond_distance
S1 P1 1.9392(5)
P1 N2 1.6558(11)
P1 N3 1.6592(11)
P1 N1 1.6665(11)
N13 C12 1.3391(16)
N13 C14 1.3401(19)
N1 C11 1.4060(16)
N1 H1 0.8800
N2 C21 1.4061(16)
N2 H2 0.8800
N23 C24 1.3416(17)
N23 C22 1.3411(17)
N3 C31 1.4087(16)
N3 H3 0.8800
N33 C32 1.3365(18)
N33 C34 1.3431(19)
C14 C15 1.385(2)
C14 H14 0.9500
C12 C11 1.3997(18)
C12 H12 0.9500
C11 C16 1.3972(18)
C21 C26 1.3950(18)
C21 C22 1.3997(18)
C22 H22 0.9500
C24 C25 1.3915(19)
C24 H24 0.9500
C26 C25 1.3893(18)
C26 H26 0.9500
C31 C36 1.3950(18)
C31 C32 1.3980(18)
C32 H32 0.9500
C34 C35 1.384(2)
C34 H34 0.9500
C35 C36 1.3900(19)
C35 H35 0.9500
C36 H36 0.9500
C15 C16 1.3924(19)
C15 H15 0.9500
C16 H16 0.9500
C1S O1S 1.4232(18)
C1S H1S1 0.9800
C1S H1S2 0.9800
C1S H1S3 0.9800
O1S H1S 0.8400
C25 H25 0.9500

loop_
_geom_hbond_atom_site_label_D
_geom_hbond_atom_site_label_H
_geom_hbond_atom_site_label_A
_geom_hbond_distance_DH
_geom_hbond_distance_HA
_geom_hbond_distance_DA
_geom_hbond_angle_DHA
_geom_hbond_site_symmetry_A
N1 H1 N33 0.88 2.23 2.9926(16) 144.6 2_766
N2 H2 O1S 0.88 1.91 2.7703(15) 164.6 .
N3 H3 N23 0.88 2.09 2.9675(16) 173.4 2_676
O1S H1S N13 0.84 1.92 2.7577(16) 172.4 2_767
